data_7151747
loop_
_publ_author_name
'Qi, Hengzhen'
'Li, Xinyao'
'Xu, Jiaxi'

_publ_section_title
;
 Stereoselective control in the Staudinger reactions involving
 monosubstituted ketenes with electron acceptor substituents:
 experimental investigation and theoretical rationalization.
;
_journal_issue 8
_journal_name_full 'Organic &amp; biomolecular chemistry'
_journal_page_first 2702
_journal_page_last 2714
_journal_paper_doi 10.1039/c0ob00783h
_journal_volume 9
_journal_year 2011
_chemical_formula_sum 'C16 H12 N2 O'
_chemical_formula_weight 248.28
_chemical_name_systematic
;
?
;
_space_group_IT_number 14
_symmetry_cell_setting monoclinic
_symmetry_space_group_name_Hall '-P 2ybc'
_symmetry_space_group_name_H-M 'P 1 21/c 1'
_atom_sites_solution_hydrogens geom
_atom_sites_solution_primary direct
_atom_sites_solution_secondary difmap
_audit_creation_method SHELXL-97
_cell_angle_alpha 90.00
_cell_angle_beta 101.322(4)
_cell_angle_gamma 90.00
_cell_formula_units_Z 4
_cell_length_a 12.294(4)
_cell_length_b 4.9467(14)
_cell_length_c 20.381(6)
_cell_measurement_reflns_used 2935
_cell_measurement_temperature 93(2)
_cell_measurement_theta_max 27.50
_cell_measurement_theta_min 3.38
_cell_volume 1215.3(6)
_computing_cell_refinement 'CrystalClear (Rigaku Inc., 2008)'
_computing_data_collection 'CrystalClear (Rigaku Inc., 2008)'
_computing_data_reduction 'CrystalClear (Rigaku Inc., 2008)'
_computing_structure_refinement 'SHELXL-97 (Sheldrick, 1997)'
_computing_structure_solution 'SHELXS-97 (Sheldrick, 1990)'
_diffrn_ambient_temperature 93(2)
_diffrn_detector_area_resol_mean 28.5714
_diffrn_measured_fraction_theta_full 0.994
_diffrn_measured_fraction_theta_max 0.994
_diffrn_measurement_device_type AFC10/Saturn724+
_diffrn_measurement_method 'phi and omega scans'
_diffrn_radiation_monochromator graphite
_diffrn_radiation_source 'Rotating Anode'
_diffrn_radiation_type MoK\a
_diffrn_radiation_wavelength 0.71073
_diffrn_reflns_av_R_equivalents 0.0379
_diffrn_reflns_av_sigmaI/netI 0.0410
_diffrn_reflns_limit_h_max 15
_diffrn_reflns_limit_h_min -15
_diffrn_reflns_limit_k_max 6
_diffrn_reflns_limit_k_min -6
_diffrn_reflns_limit_l_max 24
_diffrn_reflns_limit_l_min -26
_diffrn_reflns_number 9078
_diffrn_reflns_theta_full 27.47
_diffrn_reflns_theta_max 27.47
_diffrn_reflns_theta_min 3.38
_diffrn_standards_decay_% 0
_diffrn_standards_interval_count 0
_diffrn_standards_interval_time 0
_diffrn_standards_number 0
_exptl_absorpt_coefficient_mu 0.087
_exptl_absorpt_correction_type none
_exptl_crystal_colour Colorless
_exptl_crystal_density_diffrn 1.357
_exptl_crystal_density_method 'not measured'
_exptl_crystal_description Chunk
_exptl_crystal_F_000 520
_exptl_crystal_size_max 0.30
_exptl_crystal_size_mid 0.27
_exptl_crystal_size_min 0.10
_refine_diff_density_max 0.239
_refine_diff_density_min -0.224
_refine_diff_density_rms 0.044
_refine_ls_extinction_method none
_refine_ls_goodness_of_fit_ref 0.999
_refine_ls_hydrogen_treatment mixed
_refine_ls_matrix_type full
_refine_ls_number_parameters 180
_refine_ls_number_reflns 2766
_refine_ls_number_restraints 0
_refine_ls_restrained_S_all 0.999
_refine_ls_R_factor_all 0.0715
_refine_ls_R_factor_gt 0.0453
_refine_ls_shift/su_max 0.001
_refine_ls_shift/su_mean 0.000
_refine_ls_structure_factor_coef Fsqd
_refine_ls_weighting_details 'calc w=1/[\s^2^(Fo^2^)+(0.0451P)^2^+0.3060P] where P=(Fo^2^+2Fc^2^)/3'
_refine_ls_weighting_scheme calc
_refine_ls_wR_factor_gt 0.0937
_refine_ls_wR_factor_ref 0.1044
_reflns_number_gt 1978
_reflns_number_total 2766
_reflns_threshold_expression >2sigma(I)
_cod_data_source_file c0ob00783h.txt
_cod_data_source_block compound15
_cod_depositor_comments
;
The following automatic conversions were performed:
'_symmetry_cell_setting' value 'Monoclinic' changed to 'monoclinic'
according to '/home/saulius/struct/CIF-dictionaries/cif_core.dic'
dictionary named 'cif_core.dic' version 2.4.1 from 2010-06-29.

Automatic conversion script
Id: cif_fix_enum 1555 2011-01-17 13:19:09Z saulius 
;
_cod_original_cell_volume 1215.4(6)
_cod_original_sg_symbol_H-M P2(1)/c
_cod_database_code 7151747

loop_
_symmetry_equiv_pos_as_xyz
'x, y, z'
'-x, y+1/2, -z+1/2'
'-x, -y, -z'
'x, -y-1/2, z-1/2'

loop_
_atom_site_label
_atom_site_type_symbol
_atom_site_fract_x
_atom_site_fract_y
_atom_site_fract_z
_atom_site_U_iso_or_equiv
_atom_site_adp_type
_atom_site_occupancy
_atom_site_symmetry_multiplicity
_atom_site_calc_flag
_atom_site_refinement_flags
_atom_site_disorder_assembly
_atom_site_disorder_group
O1 O 0.13873(8) 0.6596(2) 0.55119(5) 0.0218(3) Uani 1 1 d . . .
N1 N 0.32288(10) 0.7557(2) 0.55977(6) 0.0168(3) Uani 1 1 d . . .
N2 N 0.42654(11) 0.3506(3) 0.44811(7) 0.0286(3) Uani 1 1 d . . .
C1 C 0.03208(12) -0.0992(3) 0.39706(7) 0.0183(3) Uani 1 1 d . . .
H1 H -0.0203 -0.0603 0.4244 0.022 Uiso 1 1 calc R . .
C2 C 0.01040(13) -0.3045(3) 0.35033(7) 0.0200(3) Uani 1 1 d . . .
H2 H -0.0555 -0.4085 0.3466 0.024 Uiso 1 1 calc R . .
C3 C 0.08474(13) -0.3588(3) 0.30893(7) 0.0206(3) Uani 1 1 d . . .
H3 H 0.0693 -0.4977 0.2762 0.025 Uiso 1 1 calc R . .
C4 C 0.18189(13) -0.2093(3) 0.31544(8) 0.0221(3) Uani 1 1 d . . .
H4 H 0.2329 -0.2465 0.2871 0.027 Uiso 1 1 calc R . .
C5 C 0.20474(13) -0.0065(3) 0.36286(7) 0.0205(3) Uani 1 1 d . . .
H5 H 0.2717 0.0936 0.3671 0.025 Uiso 1 1 calc R . .
C6 C 0.13011(12) 0.0527(3) 0.40480(7) 0.0162(3) Uani 1 1 d . . .
C7 C 0.14578(13) 0.2645(3) 0.45556(7) 0.0160(3) Uani 1 1 d . . .
C8 C 0.23623(12) 0.4112(3) 0.48175(7) 0.0156(3) Uani 1 1 d . . .
C9 C 0.22788(12) 0.6201(3) 0.53453(7) 0.0161(3) Uani 1 1 d . . .
C10 C 0.33845(12) 0.9542(3) 0.61120(7) 0.0162(3) Uani 1 1 d . . .
C11 C 0.43351(12) 1.1139(3) 0.61820(7) 0.0192(3) Uani 1 1 d . . .
H11 H 0.4836 1.0897 0.5886 0.023 Uiso 1 1 calc R . .
C12 C 0.45532(13) 1.3082(3) 0.66821(8) 0.0223(3) Uani 1 1 d . . .
H12 H 0.5203 1.4159 0.6728 0.027 Uiso 1 1 calc R . .
C13 C 0.38275(13) 1.3454(3) 0.71138(8) 0.0221(4) Uani 1 1 d . . .
H13 H 0.3977 1.4778 0.7457 0.027 Uiso 1 1 calc R . .
C14 C 0.28804(13) 1.1875(3) 0.70400(7) 0.0215(3) Uani 1 1 d . . .
H14 H 0.2378 1.2140 0.7334 0.026 Uiso 1 1 calc R . .
C15 C 0.26519(13) 0.9911(3) 0.65442(7) 0.0188(3) Uani 1 1 d . . .
H15 H 0.2002 0.8833 0.6501 0.023 Uiso 1 1 calc R . .
C16 C 0.34102(13) 0.3754(3) 0.46216(7) 0.0190(3) Uani 1 1 d . . .
H1N H 0.3854(16) 0.709(3) 0.5458(8) 0.027(5) Uiso 1 1 d . . .
H7 H 0.0806(14) 0.304(3) 0.4745(8) 0.021(4) Uiso 1 1 d . . .

loop_
_atom_site_aniso_label
_atom_site_aniso_U_11
_atom_site_aniso_U_22
_atom_site_aniso_U_33
_atom_site_aniso_U_23
_atom_site_aniso_U_13
_atom_site_aniso_U_12
O1 0.0155(6) 0.0275(6) 0.0235(6) -0.0070(5) 0.0067(5) 0.0006(4)
N1 0.0131(6) 0.0198(6) 0.0179(6) -0.0045(5) 0.0041(5) 0.0012(5)
N2 0.0182(7) 0.0373(8) 0.0317(8) -0.0148(7) 0.0081(6) -0.0019(6)
C1 0.0161(7) 0.0209(8) 0.0181(7) 0.0024(6) 0.0038(6) 0.0024(6)
C2 0.0174(7) 0.0200(8) 0.0213(8) 0.0019(6) 0.0001(6) -0.0006(6)
C3 0.0245(8) 0.0179(7) 0.0179(8) -0.0030(6) 0.0002(6) 0.0003(6)
C4 0.0244(8) 0.0230(8) 0.0203(8) -0.0028(6) 0.0076(7) -0.0001(7)
C5 0.0184(8) 0.0226(8) 0.0216(8) -0.0013(6) 0.0069(6) -0.0040(6)
C6 0.0177(8) 0.0159(7) 0.0150(7) 0.0031(6) 0.0035(6) 0.0024(6)
C7 0.0162(7) 0.0173(7) 0.0153(7) 0.0017(6) 0.0047(6) 0.0016(6)
C8 0.0154(7) 0.0175(7) 0.0144(7) 0.0020(6) 0.0042(6) 0.0032(6)
C9 0.0171(7) 0.0164(7) 0.0146(7) 0.0021(6) 0.0028(6) 0.0022(6)
C10 0.0178(7) 0.0152(7) 0.0139(7) 0.0019(6) -0.0011(6) 0.0031(6)
C11 0.0176(7) 0.0192(7) 0.0206(8) 0.0011(6) 0.0033(6) 0.0020(6)
C12 0.0197(8) 0.0188(8) 0.0259(8) 0.0004(7) -0.0018(6) -0.0012(6)
C13 0.0274(9) 0.0186(8) 0.0185(8) -0.0031(6) 0.0002(7) 0.0029(6)
C14 0.0239(8) 0.0244(8) 0.0166(7) -0.0016(6) 0.0052(6) 0.0036(7)
C15 0.0188(8) 0.0206(8) 0.0169(7) -0.0004(6) 0.0033(6) -0.0009(6)
C16 0.0199(8) 0.0205(8) 0.0166(7) -0.0057(6) 0.0032(6) 0.0005(6)

loop_
_atom_type_symbol
_atom_type_description
_atom_type_scat_dispersion_real
_atom_type_scat_dispersion_imag
_atom_type_scat_source
C C 0.0033 0.0016 'International Tables Vol C Tables 4.2.6.8 and 6.1.1.4'
H H 0.0000 0.0000 'International Tables Vol C Tables 4.2.6.8 and 6.1.1.4'
N N 0.0061 0.0033 'International Tables Vol C Tables 4.2.6.8 and 6.1.1.4'
O O 0.0106 0.0060 'International Tables Vol C Tables 4.2.6.8 and 6.1.1.4'

loop_
_geom_angle_atom_site_label_1
_geom_angle_atom_site_label_2
_geom_angle_atom_site_label_3
_geom_angle
_geom_angle_site_symmetry_1
_geom_angle_site_symmetry_3
_geom_angle_publ_flag
C9 N1 C10 127.01(13) . . ?
C9 N1 H1N 118.7(11) . . ?
C10 N1 H1N 114.1(11) . . ?
C2 C1 C6 121.09(14) . . ?
C2 C1 H1 119.5 . . ?
C6 C1 H1 119.5 . . ?
C1 C2 C3 120.05(14) . . ?
C1 C2 H2 120.0 . . ?
C3 C2 H2 120.0 . . ?
C2 C3 C4 119.73(14) . . ?
C2 C3 H3 120.1 . . ?
C4 C3 H3 120.1 . . ?
C5 C4 C3 120.39(14) . . ?
C5 C4 H4 119.8 . . ?
C3 C4 H4 119.8 . . ?
C4 C5 C6 120.67(14) . . ?
C4 C5 H5 119.7 . . ?
C6 C5 H5 119.7 . . ?
C5 C6 C1 118.05(13) . . ?
C5 C6 C7 124.84(13) . . ?
C1 C6 C7 117.10(13) . . ?
C8 C7 C6 130.68(14) . . ?
C8 C7 H7 114.5(10) . . ?
C6 C7 H7 114.8(10) . . ?
C7 C8 C16 122.71(14) . . ?
C7 C8 C9 118.99(13) . . ?
C16 C8 C9 118.29(13) . . ?
O1 C9 N1 124.48(14) . . ?
O1 C9 C8 119.76(13) . . ?
N1 C9 C8 115.75(13) . . ?
C15 C10 C11 119.67(14) . . ?
C15 C10 N1 123.22(14) . . ?
C11 C10 N1 117.10(14) . . ?
C12 C11 C10 120.29(15) . . ?
C12 C11 H11 119.9 . . ?
C10 C11 H11 119.9 . . ?
C13 C12 C11 120.24(15) . . ?
C13 C12 H12 119.9 . . ?
C11 C12 H12 119.9 . . ?
C12 C13 C14 119.30(14) . . ?
C12 C13 H13 120.4 . . ?
C14 C13 H13 120.4 . . ?
C13 C14 C15 121.23(15) . . ?
C13 C14 H14 119.4 . . ?
C15 C14 H14 119.4 . . ?
C10 C15 C14 119.26(14) . . ?
C10 C15 H15 120.4 . . ?
C14 C15 H15 120.4 . . ?
N2 C16 C8 177.99(16) . . ?

loop_
_geom_bond_atom_site_label_1
_geom_bond_atom_site_label_2
_geom_bond_distance
_geom_bond_site_symmetry_2
_geom_bond_publ_flag
O1 C9 1.2251(17) . ?
N1 C9 1.3575(19) . ?
N1 C10 1.4215(19) . ?
N1 H1N 0.899(18) . ?
N2 C16 1.149(2) . ?
C1 C2 1.382(2) . ?
C1 C6 1.403(2) . ?
C1 H1 0.9500 . ?
C2 C3 1.386(2) . ?
C2 H2 0.9500 . ?
C3 C4 1.389(2) . ?
C3 H3 0.9500 . ?
C4 C5 1.383(2) . ?
C4 H4 0.9500 . ?
C5 C6 1.402(2) . ?
C5 H5 0.9500 . ?
C6 C7 1.459(2) . ?
C7 C8 1.347(2) . ?
C7 H7 0.975(16) . ?
C8 C16 1.433(2) . ?
C8 C9 1.510(2) . ?
C10 C15 1.390(2) . ?
C10 C11 1.395(2) . ?
C11 C12 1.388(2) . ?
C11 H11 0.9500 . ?
C12 C13 1.383(2) . ?
C12 H12 0.9500 . ?
C13 C14 1.385(2) . ?
C13 H13 0.9500 . ?
C14 C15 1.390(2) . ?
C14 H14 0.9500 . ?
C15 H15 0.9500 . ?

loop_
_geom_torsion_atom_site_label_1
_geom_torsion_atom_site_label_2
_geom_torsion_atom_site_label_3
_geom_torsion_atom_site_label_4
_geom_torsion
_geom_torsion_site_symmetry_1
_geom_torsion_site_symmetry_2
_geom_torsion_site_symmetry_3
_geom_torsion_site_symmetry_4
_geom_torsion_publ_flag
C6 C1 C2 C3 -1.7(2) . . . . ?
C1 C2 C3 C4 1.1(2) . . . . ?
C2 C3 C4 C5 -0.1(2) . . . . ?
C3 C4 C5 C6 -0.4(2) . . . . ?
C4 C5 C6 C1 -0.1(2) . . . . ?
C4 C5 C6 C7 -179.07(14) . . . . ?
C2 C1 C6 C5 1.1(2) . . . . ?
C2 C1 C6 C7 -179.81(13) . . . . ?
C5 C6 C7 C8 -13.0(3) . . . . ?
C1 C6 C7 C8 168.00(15) . . . . ?
C6 C7 C8 C16 -0.7(3) . . . . ?
C6 C7 C8 C9 -179.98(14) . . . . ?
C10 N1 C9 O1 3.3(2) . . . . ?
C10 N1 C9 C8 -177.63(12) . . . . ?
C7 C8 C9 O1 -2.4(2) . . . . ?
C16 C8 C9 O1 178.33(13) . . . . ?
C7 C8 C9 N1 178.51(13) . . . . ?
C16 C8 C9 N1 -0.78(19) . . . . ?
C9 N1 C10 C15 16.3(2) . . . . ?
C9 N1 C10 C11 -164.77(14) . . . . ?
C15 C10 C11 C12 0.3(2) . . . . ?
N1 C10 C11 C12 -178.69(13) . . . . ?
C10 C11 C12 C13 -0.2(2) . . . . ?
C11 C12 C13 C14 -0.2(2) . . . . ?
C12 C13 C14 C15 0.6(2) . . . . ?
C11 C10 C15 C14 0.1(2) . . . . ?
N1 C10 C15 C14 178.97(13) . . . . ?
C13 C14 C15 C10 -0.5(2) . . . . ?
C7 C8 C16 N2 -163(5) . . . . ?
C9 C8 C16 N2 16(5) . . . . ?

loop_
_cod_related_entry_id
_cod_related_entry_database
_cod_related_entry_code
1 ChemSpider 4763132
